data_7018726
loop_
_publ_author_name
'Coffer, Philippa K.'
'Dillon, Keith B.'
'Howard, Judith A. K.'
'Yufit, Dmitry S.'
'Zorina, Natalia V.'

_publ_section_title
;
 Synthesis and characterisation of selected group 14 derivatives of the
 2,5-(CF(3))(2)C(6)H(3) (Ar) ligand.
;
_journal_issue 15
_journal_name_full 'Dalton transactions (Cambridge, England : 2003)'
_journal_page_first 4460
_journal_page_last 4468
_journal_paper_doi 10.1039/c2dt12369j
_journal_volume 41
_journal_year 2012
_chemical_formula_moiety 'C32 H12 Br2 F24 Ge2'
_chemical_formula_sum 'C32 H12 Br2 F24 Ge2'
_chemical_formula_weight 1157.42
_chemical_name_systematic
;
?
;
_space_group_IT_number 60
_symmetry_cell_setting orthorhombic
_symmetry_space_group_name_Hall '-P 2n 2ab'
_symmetry_space_group_name_H-M 'P b c n'
_atom_sites_solution_hydrogens geom
_atom_sites_solution_primary direct
_atom_sites_solution_secondary difmap
_audit_creation_method SHELXL-97
_cell_angle_alpha 90.00
_cell_angle_beta 90.00
_cell_angle_gamma 90.00
_cell_formula_units_Z 4
_cell_length_a 20.5512(3)
_cell_length_b 8.80090(10)
_cell_length_c 20.5700(3)
_cell_measurement_reflns_used 9644
_cell_measurement_temperature 120(2)
_cell_measurement_theta_max 30.45
_cell_measurement_theta_min 2.51
_cell_volume 3720.48(9)
_computing_cell_refinement 'Bruker SAINT'
_computing_data_collection 'Bruker SMART'
_computing_data_reduction 'Bruker SAINT'
_computing_molecular_graphics 'Bruker SHELXTL'
_computing_publication_material 'Bruker SHELXTL'
_computing_structure_refinement 'SHELX-97 (Sheldrick, 1997)'
_computing_structure_solution 'SHELXS (Sheldrick, 1990)'
_diffrn_ambient_temperature 120(2)
_diffrn_measured_fraction_theta_full 1.000
_diffrn_measured_fraction_theta_max 1.000
_diffrn_measurement_device_type 'Bruker SMART CCD 6000'
_diffrn_measurement_method \w-scan
_diffrn_radiation_monochromator graphite
_diffrn_radiation_source 'fine-focus sealed tube'
_diffrn_radiation_type MoK\a
_diffrn_radiation_wavelength 0.71073
_diffrn_reflns_av_R_equivalents 0.0390
_diffrn_reflns_av_sigmaI/netI 0.0267
_diffrn_reflns_limit_h_max 28
_diffrn_reflns_limit_h_min -28
_diffrn_reflns_limit_k_max 12
_diffrn_reflns_limit_k_min -12
_diffrn_reflns_limit_l_max 28
_diffrn_reflns_limit_l_min -26
_diffrn_reflns_number 30686
_diffrn_reflns_theta_full 29.50
_diffrn_reflns_theta_max 29.50
_diffrn_reflns_theta_min 1.98
_exptl_absorpt_coefficient_mu 3.910
_exptl_absorpt_correction_T_max 0.5735
_exptl_absorpt_correction_T_min 0.3498
_exptl_absorpt_correction_type multi-scan
_exptl_absorpt_process_details SADABS
_exptl_crystal_colour colourless
_exptl_crystal_density_diffrn 2.066
_exptl_crystal_density_method 'not measured'
_exptl_crystal_description prism
_exptl_crystal_F_000 2216
_exptl_crystal_size_max 0.34
_exptl_crystal_size_mid 0.28
_exptl_crystal_size_min 0.16
_refine_diff_density_max 0.807
_refine_diff_density_min -0.602
_refine_diff_density_rms 0.095
_refine_ls_extinction_method none
_refine_ls_goodness_of_fit_ref 1.027
_refine_ls_hydrogen_treatment mixed
_refine_ls_matrix_type full
_refine_ls_number_parameters 295
_refine_ls_number_reflns 5183
_refine_ls_number_restraints 0
_refine_ls_restrained_S_all 1.027
_refine_ls_R_factor_all 0.0405
_refine_ls_R_factor_gt 0.0291
_refine_ls_shift/su_max 0.002
_refine_ls_shift/su_mean 0.000
_refine_ls_structure_factor_coef Fsqd
_refine_ls_weighting_details 'calc w=1/[\s^2^(Fo^2^)+(0.0400P)^2^+3.5000P] where P=(Fo^2^+2Fc^2^)/3'
_refine_ls_weighting_scheme calc
_refine_ls_wR_factor_gt 0.0706
_refine_ls_wR_factor_ref 0.0774
_reflns_number_gt 4267
_reflns_number_total 5183
_reflns_threshold_expression >2sigma(I)
_cod_data_source_file c2dt12369j.txt
_cod_data_source_block 8_s156
_cod_original_sg_symbol_H-M Pbcn
_cod_database_code 7018726

loop_
_symmetry_equiv_pos_as_xyz
'x, y, z'
'-x+1/2, -y+1/2, z+1/2'
'-x, y, -z+1/2'
'x+1/2, -y+1/2, -z'
'-x, -y, -z'
'x-1/2, y-1/2, -z-1/2'
'x, -y, z-1/2'
'-x-1/2, y-1/2, z'

loop_
_atom_site_label
_atom_site_type_symbol
_atom_site_fract_x
_atom_site_fract_y
_atom_site_fract_z
_atom_site_U_iso_or_equiv
_atom_site_adp_type
_atom_site_occupancy
_atom_site_symmetry_multiplicity
_atom_site_calc_flag
Ge1 Ge 0.508852(10) 0.84668(3) 0.808919(11) 0.01575(6) Uani 1 1 d
Br1 Br 0.451056(11) 1.06588(3) 0.833450(12) 0.02377(7) Uani 1 1 d
C1 C 0.46897(10) 0.6835(2) 0.86096(11) 0.0182(4) Uani 1 1 d
C2 C 0.49658(11) 0.5395(3) 0.86998(11) 0.0223(4) Uani 1 1 d
C3 C 0.46726(13) 0.4315(3) 0.90981(13) 0.0283(5) Uani 1 1 d
C4 C 0.40890(13) 0.4643(3) 0.94048(13) 0.0287(5) Uani 1 1 d
C5 C 0.38081(11) 0.6054(3) 0.93163(11) 0.0230(5) Uani 1 1 d
C6 C 0.41021(10) 0.7147(3) 0.89268(11) 0.0198(4) Uani 1 1 d
C7 C 0.31773(12) 0.6401(3) 0.96564(13) 0.0296(5) Uani 1 1 d
C8 C 0.56054(12) 0.4994(3) 0.83959(13) 0.0275(5) Uani 1 1 d
C9 C 0.60120(10) 0.8865(3) 0.82866(11) 0.0188(4) Uani 1 1 d
C10 C 0.62633(11) 0.9420(3) 0.88729(11) 0.0222(4) Uani 1 1 d
C11 C 0.69213(12) 0.9750(4) 0.89375(13) 0.0323(6) Uani 1 1 d
C12 C 0.73457(12) 0.9515(4) 0.84251(14) 0.0342(6) Uani 1 1 d
C13 C 0.71085(11) 0.8934(3) 0.78479(12) 0.0244(5) Uani 1 1 d
C14 C 0.64505(10) 0.8617(3) 0.77759(11) 0.0193(4) Uani 1 1 d
C15 C 0.75820(12) 0.8651(3) 0.72991(13) 0.0304(5) Uani 1 1 d
C16 C 0.58591(12) 0.9712(3) 0.94700(12) 0.0265(5) Uani 1 1 d
F1 F 0.30059(8) 0.7864(2) 0.96222(9) 0.0443(4) Uani 1 1 d
F2 F 0.26852(9) 0.5638(3) 0.94156(13) 0.0704(8) Uani 1 1 d
F3 F 0.32132(11) 0.6113(3) 1.02856(10) 0.0778(8) Uani 1 1 d
F4 F 0.56700(7) 0.56031(17) 0.77958(7) 0.0279(3) Uani 1 1 d
F5 F 0.57059(10) 0.35164(18) 0.83412(10) 0.0475(5) Uani 1 1 d
F6 F 0.61064(7) 0.5552(2) 0.87466(8) 0.0387(4) Uani 1 1 d
F7 F 0.79704(8) 0.9847(2) 0.72049(10) 0.0491(5) Uani 1 1 d
F8 F 0.79794(9) 0.7500(2) 0.74277(10) 0.0531(5) Uani 1 1 d
F9 F 0.72910(8) 0.8348(3) 0.67446(9) 0.0579(6) Uani 1 1 d
F10 F 0.61808(8) 0.9330(2) 1.00138(7) 0.0387(4) Uani 1 1 d
F11 F 0.53065(8) 0.8903(2) 0.94813(7) 0.0334(3) Uani 1 1 d
F12 F 0.56967(8) 1.1172(2) 0.95323(8) 0.0372(4) Uani 1 1 d
H3 H 0.4855(15) 0.335(4) 0.9144(16) 0.035(9) Uiso 1 1 d
H4 H 0.3916(14) 0.390(4) 0.9668(14) 0.028(8) Uiso 1 1 d
H6 H 0.3907(13) 0.809(3) 0.8886(12) 0.015(6) Uiso 1 1 d
H11 H 0.7068(15) 1.014(4) 0.9339(15) 0.034(8) Uiso 1 1 d
H14 H 0.6320(13) 0.819(3) 0.7386(13) 0.019(7) Uiso 1 1 d
H15 H 0.7798(17) 0.978(4) 0.8463(17) 0.048(10) Uiso 1 1 d

loop_
_atom_site_aniso_label
_atom_site_aniso_U_11
_atom_site_aniso_U_22
_atom_site_aniso_U_33
_atom_site_aniso_U_23
_atom_site_aniso_U_13
_atom_site_aniso_U_12
Ge1 0.01352(10) 0.01790(11) 0.01584(11) -0.00044(8) 0.00067(7) -0.00055(8)
Br1 0.02498(12) 0.01912(11) 0.02720(13) -0.00353(8) 0.00270(8) 0.00280(8)
C1 0.0177(9) 0.0196(10) 0.0173(10) 0.0006(8) 0.0009(7) -0.0008(8)
C2 0.0212(10) 0.0232(11) 0.0224(11) -0.0014(9) 0.0021(8) 0.0013(8)
C3 0.0328(12) 0.0215(12) 0.0306(13) 0.0023(10) 0.0058(10) 0.0012(10)
C4 0.0331(13) 0.0239(12) 0.0292(13) 0.0049(10) 0.0087(10) -0.0061(10)
C5 0.0225(10) 0.0273(11) 0.0194(11) -0.0014(9) 0.0030(8) -0.0035(9)
C6 0.0192(9) 0.0239(11) 0.0163(10) -0.0009(8) 0.0012(8) -0.0005(8)
C7 0.0241(11) 0.0364(14) 0.0281(13) 0.0058(11) 0.0073(9) -0.0045(10)
C8 0.0269(12) 0.0228(12) 0.0327(14) 0.0042(10) 0.0043(9) 0.0058(9)
C9 0.0159(9) 0.0205(10) 0.0200(10) 0.0022(8) -0.0008(8) -0.0012(8)
C10 0.0209(10) 0.0269(12) 0.0188(11) -0.0005(9) -0.0008(8) -0.0007(9)
C11 0.0238(12) 0.0507(16) 0.0226(12) -0.0069(11) -0.0063(9) -0.0043(11)
C12 0.0163(11) 0.0544(18) 0.0319(14) -0.0051(12) -0.0045(9) -0.0066(11)
C13 0.0178(10) 0.0294(12) 0.0262(12) 0.0013(10) 0.0000(8) -0.0016(9)
C14 0.0171(9) 0.0215(11) 0.0195(11) 0.0001(8) -0.0023(8) -0.0022(8)
C15 0.0193(11) 0.0422(15) 0.0298(13) -0.0013(11) 0.0015(9) -0.0029(10)
C16 0.0236(11) 0.0354(13) 0.0207(11) -0.0036(10) -0.0010(8) -0.0033(10)
F1 0.0359(9) 0.0415(10) 0.0554(11) -0.0018(8) 0.0216(8) 0.0041(8)
F2 0.0292(9) 0.0703(15) 0.112(2) -0.0427(13) 0.0225(11) -0.0212(10)
F3 0.0564(12) 0.139(2) 0.0382(11) 0.0401(13) 0.0262(9) 0.0417(14)
F4 0.0258(7) 0.0316(8) 0.0262(7) 0.0007(6) 0.0076(6) 0.0045(6)
F5 0.0513(10) 0.0226(8) 0.0686(13) 0.0040(8) 0.0276(9) 0.0122(7)
F6 0.0208(7) 0.0564(11) 0.0388(9) 0.0064(8) -0.0033(6) 0.0083(7)
F7 0.0377(9) 0.0509(11) 0.0588(12) -0.0027(9) 0.0241(8) -0.0147(8)
F8 0.0460(10) 0.0546(12) 0.0589(12) 0.0063(9) 0.0176(9) 0.0190(9)
F9 0.0266(8) 0.119(2) 0.0278(9) -0.0155(10) 0.0059(7) -0.0094(10)
F10 0.0374(8) 0.0611(11) 0.0177(7) -0.0003(7) -0.0058(6) -0.0018(8)
F11 0.0295(7) 0.0480(9) 0.0226(7) -0.0076(7) 0.0053(6) -0.0126(7)
F12 0.0411(9) 0.0361(9) 0.0345(9) -0.0091(7) 0.0089(7) 0.0017(7)

loop_
_atom_type_symbol
_atom_type_description
_atom_type_scat_dispersion_real
_atom_type_scat_dispersion_imag
_atom_type_scat_source
C C 0.0033 0.0016 'International Tables Vol C Tables 4.2.6.8 and 6.1.1.4'
H H 0.0000 0.0000 'International Tables Vol C Tables 4.2.6.8 and 6.1.1.4'
F F 0.0171 0.0103 'International Tables Vol C Tables 4.2.6.8 and 6.1.1.4'
Ge Ge 0.1547 1.8001 'International Tables Vol C Tables 4.2.6.8 and 6.1.1.4'
Br Br -0.2901 2.4595 'International Tables Vol C Tables 4.2.6.8 and 6.1.1.4'

loop_
_geom_angle_atom_site_label_1
_geom_angle_atom_site_label_2
_geom_angle_atom_site_label_3
_geom_angle
_geom_angle_site_symmetry_3
C1 Ge1 C9 114.71(9) .
C1 Ge1 Br1 105.96(6) .
C9 Ge1 Br1 107.46(7) .
C1 Ge1 Ge1 118.40(6) 3_656
C9 Ge1 Ge1 110.27(7) 3_656
Br1 Ge1 Ge1 97.993(10) 3_656
C6 C1 C2 117.7(2) .
C6 C1 Ge1 117.99(17) .
C2 C1 Ge1 124.26(16) .
C3 C2 C1 121.4(2) .
C3 C2 C8 117.7(2) .
C1 C2 C8 120.9(2) .
C4 C3 C2 120.0(2) .
C4 C3 H3 120(2) .
C2 C3 H3 120(2) .
C5 C4 C3 119.3(2) .
C5 C4 H4 123.7(19) .
C3 C4 H4 117.0(19) .
C4 C5 C6 121.1(2) .
C4 C5 C7 118.8(2) .
C6 C5 C7 120.1(2) .
C5 C6 C1 120.5(2) .
C5 C6 H6 118.9(16) .
C1 C6 H6 120.6(16) .
F2 C7 F3 108.3(2) .
F2 C7 F1 105.7(2) .
F3 C7 F1 104.6(2) .
F2 C7 C5 112.6(2) .
F3 C7 C5 111.6(2) .
F1 C7 C5 113.5(2) .
F5 C8 F6 106.5(2) .
F5 C8 F4 107.3(2) .
F6 C8 F4 105.6(2) .
F5 C8 C2 113.9(2) .
F6 C8 C2 111.1(2) .
F4 C8 C2 111.9(2) .
C10 C9 C14 117.6(2) .
C10 C9 Ge1 126.47(17) .
C14 C9 Ge1 115.89(16) .
C11 C10 C9 121.0(2) .
C11 C10 C16 115.0(2) .
C9 C10 C16 124.0(2) .
C12 C11 C10 120.6(2) .
C12 C11 H11 121.3(19) .
C10 C11 H11 118.0(19) .
C13 C12 C11 119.2(2) .
C13 C12 H15 120(2) .
C11 C12 H15 121(2) .
C12 C13 C14 120.6(2) .
C12 C13 C15 118.4(2) .
C14 C13 C15 120.9(2) .
C13 C14 C9 121.0(2) .
C13 C14 H14 117.2(17) .
C9 C14 H14 121.7(17) .
F9 C15 F8 107.3(2) .
F9 C15 F7 107.8(2) .
F8 C15 F7 105.2(2) .
F9 C15 C13 112.9(2) .
F8 C15 C13 111.9(2) .
F7 C15 C13 111.3(2) .
F12 C16 F11 107.3(2) .
F12 C16 F10 106.5(2) .
F11 C16 F10 105.7(2) .
F12 C16 C10 112.4(2) .
F11 C16 C10 113.0(2) .
F10 C16 C10 111.4(2) .

loop_
_geom_bond_atom_site_label_1
_geom_bond_atom_site_label_2
_geom_bond_distance
_geom_bond_site_symmetry_2
Ge1 C1 1.970(2) .
Ge1 C9 1.972(2) .
Ge1 Br1 2.3209(3) .
Ge1 Ge1 2.4511(4) 3_656
C1 C6 1.400(3) .
C1 C2 1.401(3) .
C2 C3 1.392(3) .
C2 C8 1.498(3) .
C3 C4 1.386(4) .
C3 H3 0.93(3) .
C4 C5 1.381(4) .
C4 H4 0.92(3) .
C5 C6 1.390(3) .
C5 C7 1.505(3) .
C6 H6 0.92(3) .
C7 F2 1.311(3) .
C7 F3 1.321(3) .
C7 F1 1.337(3) .
C8 F5 1.322(3) .
C8 F6 1.350(3) .
C8 F4 1.352(3) .
C9 C10 1.400(3) .
C9 C14 1.401(3) .
C10 C11 1.390(3) .
C10 C16 1.505(3) .
C11 C12 1.384(4) .
C11 H11 0.94(3) .
C12 C13 1.382(4) .
C12 H15 0.96(4) .
C13 C14 1.389(3) .
C13 C15 1.511(3) .
C14 H14 0.93(3) .
C15 F9 1.315(3) .
C15 F8 1.328(3) .
C15 F7 1.336(3) .
C16 F12 1.334(3) .
C16 F11 1.341(3) .
C16 F10 1.342(3) .

loop_
_geom_torsion_atom_site_label_1
_geom_torsion_atom_site_label_2
_geom_torsion_atom_site_label_3
_geom_torsion_atom_site_label_4
_geom_torsion
_geom_torsion_site_symmetry_1
C9 Ge1 C1 C6 128.85(18) .
Br1 Ge1 C1 C6 10.49(19) .
Ge1 Ge1 C1 C6 -98.12(17) 3_656
C9 Ge1 C1 C2 -49.1(2) .
Br1 Ge1 C1 C2 -167.45(18) .
Ge1 Ge1 C1 C2 83.9(2) 3_656
C6 C1 C2 C3 -0.9(3) .
Ge1 C1 C2 C3 177.04(19) .
C6 C1 C2 C8 -177.8(2) .
Ge1 C1 C2 C8 0.1(3) .
C1 C2 C3 C4 1.3(4) .
C8 C2 C3 C4 178.3(2) .
C2 C3 C4 C5 -0.8(4) .
C3 C4 C5 C6 -0.2(4) .
C3 C4 C5 C7 -179.5(2) .
C4 C5 C6 C1 0.5(4) .
C7 C5 C6 C1 179.9(2) .
C2 C1 C6 C5 0.0(3) .
Ge1 C1 C6 C5 -178.09(17) .
C4 C5 C7 F2 -70.2(3) .
C6 C5 C7 F2 110.4(3) .
C4 C5 C7 F3 51.9(4) .
C6 C5 C7 F3 -127.4(3) .
C4 C5 C7 F1 169.7(2) .
C6 C5 C7 F1 -9.6(3) .
C3 C2 C8 F5 23.6(3) .
C1 C2 C8 F5 -159.4(2) .
C3 C2 C8 F6 -96.7(3) .
C1 C2 C8 F6 80.3(3) .
C3 C2 C8 F4 145.5(2) .
C1 C2 C8 F4 -37.5(3) .
C1 Ge1 C9 C10 -65.0(2) .
Br1 Ge1 C9 C10 52.5(2) .
Ge1 Ge1 C9 C10 158.29(19) 3_656
C1 Ge1 C9 C14 117.60(18) .
Br1 Ge1 C9 C14 -124.89(16) .
Ge1 Ge1 C9 C14 -19.13(19) 3_656
C14 C9 C10 C11 1.8(4) .
Ge1 C9 C10 C11 -175.6(2) .
C14 C9 C10 C16 -178.6(2) .
Ge1 C9 C10 C16 4.0(4) .
C9 C10 C11 C12 -1.0(4) .
C16 C10 C11 C12 179.3(3) .
C10 C11 C12 C13 -0.5(5) .
C11 C12 C13 C14 1.3(4) .
C11 C12 C13 C15 -178.6(3) .
C12 C13 C14 C9 -0.5(4) .
C15 C13 C14 C9 179.4(2) .
C10 C9 C14 C13 -1.0(3) .
Ge1 C9 C14 C13 176.65(18) .
C12 C13 C15 F9 -169.1(3) .
C14 C13 C15 F9 11.0(4) .
C12 C13 C15 F8 69.7(3) .
C14 C13 C15 F8 -110.2(3) .
C12 C13 C15 F7 -47.8(3) .
C14 C13 C15 F7 132.3(3) .
C11 C10 C16 F12 81.2(3) .
C9 C10 C16 F12 -98.5(3) .
C11 C10 C16 F11 -157.2(2) .
C9 C10 C16 F11 23.2(4) .
C11 C10 C16 F10 -38.3(3) .
C9 C10 C16 F10 142.0(2) .
